data_7059040
loop_
_publ_author_name
'Yadav, Neetu'
'Singh, Ashok Kumar'

_publ_section_title
;
 Dicarbohydrazide based chemosensors for copper and cyanide ions via a
 displacement approach
;
_journal_issue 8
_journal_name_full 'New Journal of Chemistry'
_journal_page_first 6023
_journal_paper_doi 10.1039/C8NJ00230D
_journal_volume 42
_journal_year 2018
_chemical_formula_moiety 'C29 H21 N5 O4,C2 H6 O S'
_chemical_formula_sum 'C31 H27 N5 O5 S'
_chemical_formula_weight 581.64
_space_group_crystal_system monoclinic
_space_group_IT_number 15
_space_group_name_Hall '-C 2yc'
_space_group_name_H-M_alt 'C 1 2/c 1'
_symmetry_space_group_name_Hall '-C 2yc'
_symmetry_space_group_name_H-M 'C 1 2/c 1'
_atom_sites_solution_hydrogens mixed
_audit_creation_method SHELXL-2014/7
_audit_update_record
;
2017-10-03 deposited with the CCDC.
2018-03-21 downloaded from the CCDC.
;
_cell_angle_alpha 90
_cell_angle_beta 112.00(2)
_cell_angle_gamma 90
_cell_formula_units_Z 8
_cell_length_a 30.297(12)
_cell_length_b 12.301(5)
_cell_length_c 16.640(7)
_cell_measurement_reflns_used 3666
_cell_measurement_temperature 293(2)
_cell_measurement_theta_max 29.158
_cell_measurement_theta_min 0.926
_cell_volume 5750(4)
_computing_cell_refinement 'Bruker Kappa Apex'
_computing_data_collection 'Bruker Kappa Apex'
_computing_data_reduction 'Bruker SAINT'
_computing_molecular_graphics 'Bruker SHELXTL'
_computing_publication_material 'Bruker SHELXTL'
_computing_structure_refinement 'SHELXL-2014/7 (Sheldrick, 2014)'
_computing_structure_solution 'SHELXL-2014/7 (Sheldrick, 2014)'
_diffrn_ambient_temperature 293(2)
_diffrn_measured_fraction_theta_full 1.000
_diffrn_measured_fraction_theta_max 0.926
_diffrn_measurement_device_type 'CCD area detector'
_diffrn_measurement_method 'phi omega scans'
_diffrn_radiation_type MoK\a
_diffrn_radiation_wavelength 0.71073
_diffrn_reflns_av_R_equivalents 0.0678
_diffrn_reflns_av_unetI/netI 0.0495
_diffrn_reflns_Laue_measured_fraction_full 1.000
_diffrn_reflns_Laue_measured_fraction_max 0.926
_diffrn_reflns_limit_h_max 35
_diffrn_reflns_limit_h_min -41
_diffrn_reflns_limit_k_max 16
_diffrn_reflns_limit_k_min -16
_diffrn_reflns_limit_l_max 22
_diffrn_reflns_limit_l_min -22
_diffrn_reflns_number 40920
_diffrn_reflns_point_group_measured_fraction_full 1.000
_diffrn_reflns_point_group_measured_fraction_max 0.926
_diffrn_reflns_theta_full 25.242
_diffrn_reflns_theta_max 29.158
_diffrn_reflns_theta_min 1.807
_diffrn_source 'fine-focus sealed tube'
_exptl_absorpt_coefficient_mu 0.162
_exptl_absorpt_correction_T_max 0.926
_exptl_absorpt_correction_T_min 0.926
_exptl_absorpt_correction_type multi-scan
_exptl_absorpt_process_details '(SADAB; Bruker, 2000)'
_exptl_crystal_colour yellow
_exptl_crystal_density_diffrn 1.344
_exptl_crystal_density_method 'not measured'
_exptl_crystal_description square
_exptl_crystal_F_000 2432.0
_exptl_crystal_size_max 0.2
_exptl_crystal_size_mid 0.2
_exptl_crystal_size_min 0.2
_refine_diff_density_max 1.083
_refine_diff_density_min -1.023
_refine_diff_density_rms 0.066
_refine_ls_extinction_method none
_refine_ls_goodness_of_fit_ref 1.040
_refine_ls_hydrogen_treatment mixed
_refine_ls_matrix_type full
_refine_ls_number_parameters 403
_refine_ls_number_reflns 7191
_refine_ls_number_restraints 0
_refine_ls_restrained_S_all 1.040
_refine_ls_R_factor_all 0.1561
_refine_ls_R_factor_gt 0.0863
_refine_ls_shift/su_max 0.000
_refine_ls_shift/su_mean 0.000
_refine_ls_structure_factor_coef Fsqd
_refine_ls_weighting_details 'w=1/[\s^2^(Fo^2^)+(0.1374P)^2^+8.5990P] where P=(Fo^2^+2Fc^2^)/3'
_refine_ls_weighting_scheme calc
_refine_ls_wR_factor_gt 0.2384
_refine_ls_wR_factor_ref 0.2939
_reflns_Friedel_coverage 0.000
_reflns_number_gt 3666
_reflns_number_total 7191
_reflns_threshold_expression 'I > 2\s(I)'
_cod_data_source_file c8nj00230d2.cif
_cod_data_source_block shelx_CCDC1
_cod_database_code 7059040
_shelx_shelxl_version_number 2014/7
_shelx_space_group_comment
;
The symmetry employed for this shelxl refinement is uniquely defined
by the following loop, which should always be used as a source of
symmetry information in preference to the above space-group names.
They are only intended as comments.
;

loop_
_space_group_symop_operation_xyz
'x, y, z'
'-x, y, -z+1/2'
'x+1/2, y+1/2, z'
'-x+1/2, y+1/2, -z+1/2'
'-x, -y, -z'
'x, -y, z-1/2'
'-x+1/2, -y+1/2, -z'
'x+1/2, -y+1/2, z-1/2'

loop_
_atom_site_label
_atom_site_type_symbol
_atom_site_fract_x
_atom_site_fract_y
_atom_site_fract_z
_atom_site_U_iso_or_equiv
_atom_site_adp_type
_atom_site_occupancy
_atom_site_site_symmetry_order
_atom_site_calc_flag
_atom_site_refinement_flags_posn
_atom_site_refinement_flags_adp
S1 S 0.91637(6) 0.19742(14) 0.63310(8) 0.1013(6) Uani 1 1 d . .
C18 C 0.89860(14) 0.0504(3) 0.3660(2) 0.0565(9) Uani 1 1 d . .
O5 O 0.89862(9) 0.2629(2) 0.55300(16) 0.0671(7) Uani 1 1 d . .
O1 O 0.71963(10) 0.2614(2) 0.35651(19) 0.0756(8) Uani 1 1 d . .
O2 O 0.72641(11) 0.5271(3) 0.5031(3) 0.0854(10) Uani 1 1 d . .
N5 N 0.82807(10) 0.1359(2) 0.37349(17) 0.0517(7) Uani 1 1 d . .
N1 N 0.79598(14) 0.2996(3) 0.4411(2) 0.0604(9) Uani 1 1 d . .
C2 C 0.81138(12) 0.5482(3) 0.5627(2) 0.0482(8) Uani 1 1 d . .
N2 N 0.78436(11) 0.3922(2) 0.47450(19) 0.0571(8) Uani 1 1 d . .
C17 C 0.84568(14) 0.0530(3) 0.3429(2) 0.0548(9) Uani 1 1 d . .
C7 C 0.85102(12) 0.6158(3) 0.6129(2) 0.0491(8) Uani 1 1 d . .
C13 C 0.78087(13) 0.1435(3) 0.3499(2) 0.0544(9) Uani 1 1 d . .
C1 C 0.81938(14) 0.4487(3) 0.5240(2) 0.0525(8) Uani 1 1 d . .
C6 C 0.84204(15) 0.7154(3) 0.6473(2) 0.0596(10) Uani 1 1 d . .
C12 C 0.76200(14) 0.2389(3) 0.3824(2) 0.0574(9) Uani 1 1 d . .
C3 C 0.76568(14) 0.5826(3) 0.5511(3) 0.0636(10) Uani 1 1 d . .
C8 C 0.89833(13) 0.5908(3) 0.6266(2) 0.0595(9) Uani 1 1 d . .
H8 H 0.9052 0.5259 0.6051 0.071 Uiso 1 1 calc R U
C16 C 0.81629(16) -0.0249(3) 0.2876(2) 0.0664(11) Uani 1 1 d . .
H16 H 0.8292 -0.0822 0.2671 0.080 Uiso 1 1 calc R U
C5 C 0.79495(18) 0.7427(4) 0.6347(3) 0.0788(13) Uani 1 1 d . .
H5 H 0.7890 0.8069 0.6585 0.095 Uiso 1 1 calc R U
C14 C 0.74972(15) 0.0698(3) 0.2945(2) 0.0659(10) Uani 1 1 d . .
H14 H 0.7170 0.0779 0.2784 0.079 Uiso 1 1 calc R U
C10 C 0.9257(2) 0.7589(4) 0.7037(3) 0.0824(14) Uani 1 1 d . .
H10 H 0.9505 0.8059 0.7333 0.099 Uiso 1 1 calc R U
C15 C 0.76783(16) -0.0154(4) 0.2639(3) 0.0736(12) Uani 1 1 d . .
H15 H 0.7475 -0.0666 0.2272 0.088 Uiso 1 1 calc R U
C9 C 0.93484(16) 0.6604(4) 0.6712(3) 0.0772(12) Uani 1 1 d . .
H9 H 0.9660 0.6415 0.6798 0.093 Uiso 1 1 calc R U
C11 C 0.88035(19) 0.7855(3) 0.6917(3) 0.0739(12) Uani 1 1 d . .
H11 H 0.8743 0.8512 0.7132 0.089 Uiso 1 1 calc R U
C4 C 0.75798(17) 0.6782(4) 0.5891(3) 0.0837(14) Uani 1 1 d . .
H4 H 0.7272 0.6975 0.5830 0.100 Uiso 1 1 calc R U
O3 O 0.91790(11) -0.0158(2) 0.33515(18) 0.0723(8) Uani 1 1 d . .
N3 N 0.92157(11) 0.1306(3) 0.4209(2) 0.0575(8) Uani 1 1 d . .
N4 N 0.96978(11) 0.1422(3) 0.44525(19) 0.0581(8) Uani 1 1 d . .
O4 O 1.05436(14) 0.0844(3) 0.4575(2) 0.0742(9) Uani 1 1 d . .
C20 C 1.03886(12) 0.2492(3) 0.5198(2) 0.0493(8) Uani 1 1 d . .
C19 C 0.98836(13) 0.2270(3) 0.4911(2) 0.0537(9) Uani 1 1 d . .
C21 C 1.06937(14) 0.1770(3) 0.5012(2) 0.0570(9) Uani 1 1 d . .
C24 C 1.10736(13) 0.3716(3) 0.5886(2) 0.0566(9) Uani 1 1 d . .
C25 C 1.05802(12) 0.3488(3) 0.5654(2) 0.0511(8) Uani 1 1 d . .
C26 C 1.03108(14) 0.4276(3) 0.5882(2) 0.0628(10) Uani 1 1 d . .
H26 H 0.9990 0.4143 0.5758 0.075 Uiso 1 1 calc R U
C23 C 1.13635(15) 0.2936(4) 0.5702(3) 0.0676(11) Uani 1 1 d . .
H23 H 1.1688 0.3073 0.5872 0.081 Uiso 1 1 calc R U
C22 C 1.11856(15) 0.1993(4) 0.5286(3) 0.0681(11) Uani 1 1 d . .
H22 H 1.1388 0.1492 0.5180 0.082 Uiso 1 1 calc R U
C28 C 1.12589(15) 0.4719(4) 0.6287(2) 0.0684(11) Uani 1 1 d . .
H28 H 1.1579 0.4871 0.6422 0.082 Uiso 1 1 calc R U
C29 C 1.09850(17) 0.5463(4) 0.6480(3) 0.0782(12) Uani 1 1 d . .
H29 H 1.1114 0.6118 0.6741 0.094 Uiso 1 1 calc R U
C30 C 1.05057(17) 0.5228(4) 0.6278(3) 0.0764(12) Uani 1 1 d . .
H30 H 1.0315 0.5728 0.6416 0.092 Uiso 1 1 calc R U
C32 C 0.9008(2) 0.2673(5) 0.7129(3) 0.1082(19) Uani 1 1 d . .
H32A H 0.9119 0.2265 0.7660 0.162 Uiso 1 1 calc R U
H32B H 0.9153 0.3380 0.7229 0.162 Uiso 1 1 calc R U
H32C H 0.8669 0.2749 0.6927 0.162 Uiso 1 1 calc R U
C31 C 0.8819(3) 0.1004(9) 0.6234(4) 0.171(4) Uani 1 1 d . .
H31A H 0.8931 0.0572 0.6752 0.257 Uiso 1 1 calc R U
H31B H 0.8507 0.1275 0.6141 0.257 Uiso 1 1 calc R U
H31C H 0.8806 0.0565 0.5749 0.257 Uiso 1 1 calc R U
H20 H 0.8191(12) 0.278(3) 0.454(2) 0.034(10) Uiso 1 1 d . .
H19 H 0.9642(16) 0.280(4) 0.497(3) 0.084(14) Uiso 1 1 d . .
H1 H 0.8544(16) 0.422(3) 0.541(3) 0.079(13) Uiso 1 1 d . .
H44 H 0.9094(18) 0.173(4) 0.457(3) 0.103(17) Uiso 1 1 d . .
H45 H 0.7332(16) 0.473(4) 0.486(3) 0.071(16) Uiso 1 1 d . .
H46 H 1.0276(17) 0.075(4) 0.445(3) 0.078(18) Uiso 1 1 d . .

loop_
_atom_site_aniso_label
_atom_site_aniso_U_11
_atom_site_aniso_U_22
_atom_site_aniso_U_33
_atom_site_aniso_U_23
_atom_site_aniso_U_13
_atom_site_aniso_U_12
S1 0.1173(12) 0.1193(12) 0.0589(7) 0.0154(7) 0.0234(7) 0.0378(9)
C18 0.074(2) 0.053(2) 0.0403(16) 0.0052(15) 0.0196(16) 0.0011(18)
O5 0.0676(17) 0.0831(19) 0.0469(13) 0.0012(13) 0.0172(12) 0.0109(14)
O1 0.0594(17) 0.0768(19) 0.0772(19) -0.0030(15) 0.0100(14) -0.0005(15)
O2 0.0550(18) 0.089(2) 0.111(3) -0.007(2) 0.0304(17) 0.0022(18)
N5 0.0586(18) 0.0515(16) 0.0380(13) -0.0012(12) 0.0103(12) -0.0044(14)
N1 0.054(2) 0.058(2) 0.0583(19) -0.0078(15) 0.0081(15) 0.0070(17)
C2 0.0512(19) 0.0485(18) 0.0463(16) 0.0039(14) 0.0199(14) 0.0055(15)
N2 0.0608(18) 0.0494(17) 0.0550(16) -0.0019(14) 0.0147(14) 0.0040(14)
C17 0.071(2) 0.0501(19) 0.0384(16) 0.0018(14) 0.0150(15) -0.0055(17)
C7 0.059(2) 0.0504(19) 0.0394(15) 0.0021(14) 0.0197(14) 0.0050(16)
C13 0.059(2) 0.054(2) 0.0407(16) 0.0010(15) 0.0084(15) -0.0061(17)
C1 0.056(2) 0.0482(19) 0.0495(18) 0.0032(15) 0.0154(16) 0.0053(16)
C6 0.079(3) 0.055(2) 0.0481(19) -0.0022(16) 0.0281(18) 0.0057(19)
C12 0.061(2) 0.055(2) 0.0469(18) 0.0027(16) 0.0097(16) -0.0044(18)
C3 0.053(2) 0.067(2) 0.074(2) 0.001(2) 0.0275(19) 0.0033(19)
C8 0.058(2) 0.066(2) 0.0471(18) -0.0043(17) 0.0118(16) 0.0037(18)
C16 0.088(3) 0.053(2) 0.052(2) -0.0076(17) 0.0190(19) -0.005(2)
C5 0.094(3) 0.064(3) 0.091(3) -0.006(2) 0.050(3) 0.020(2)
C14 0.062(2) 0.066(2) 0.058(2) -0.0089(19) 0.0089(17) -0.0106(19)
C10 0.097(4) 0.085(3) 0.057(2) -0.019(2) 0.019(2) -0.025(3)
C15 0.076(3) 0.070(3) 0.063(2) -0.017(2) 0.012(2) -0.018(2)
C9 0.063(3) 0.102(4) 0.059(2) -0.005(2) 0.0149(19) -0.004(2)
C11 0.105(4) 0.059(2) 0.058(2) -0.0124(19) 0.030(2) -0.006(2)
C4 0.070(3) 0.081(3) 0.111(4) -0.011(3) 0.047(3) 0.018(3)
O3 0.087(2) 0.0706(18) 0.0613(16) -0.0054(14) 0.0294(14) 0.0075(15)
N3 0.0589(19) 0.0605(19) 0.0507(16) -0.0017(14) 0.0178(14) -0.0024(15)
N4 0.0582(19) 0.0638(19) 0.0523(16) 0.0056(14) 0.0208(14) 0.0022(15)
O4 0.082(2) 0.0627(19) 0.086(2) -0.0011(15) 0.0402(18) 0.0097(17)
C20 0.0501(19) 0.057(2) 0.0430(16) 0.0103(15) 0.0197(14) 0.0083(16)
C19 0.054(2) 0.060(2) 0.0487(18) 0.0057(16) 0.0209(16) 0.0025(18)
C21 0.066(2) 0.052(2) 0.056(2) 0.0121(17) 0.0262(17) 0.0114(18)
C24 0.050(2) 0.073(2) 0.0425(17) 0.0114(16) 0.0130(14) 0.0056(18)
C25 0.0462(19) 0.067(2) 0.0374(15) 0.0091(15) 0.0121(13) 0.0065(16)
C26 0.055(2) 0.078(3) 0.0519(19) -0.0085(19) 0.0164(16) 0.0064(19)
C23 0.052(2) 0.084(3) 0.066(2) 0.015(2) 0.0227(18) 0.011(2)
C22 0.061(2) 0.074(3) 0.076(3) 0.018(2) 0.033(2) 0.025(2)
C28 0.058(2) 0.085(3) 0.050(2) 0.006(2) 0.0064(17) -0.007(2)
C29 0.078(3) 0.084(3) 0.059(2) -0.013(2) 0.010(2) -0.005(2)
C30 0.077(3) 0.084(3) 0.063(2) -0.014(2) 0.019(2) 0.013(2)
C32 0.163(6) 0.099(4) 0.063(3) -0.024(3) 0.042(3) -0.015(4)
C31 0.125(6) 0.319(13) 0.093(4) 0.052(6) 0.067(4) 0.045(7)

loop_
_atom_type_symbol
_atom_type_description
_atom_type_scat_dispersion_real
_atom_type_scat_dispersion_imag
_atom_type_scat_source
C C 0.0033 0.0016 'International Tables Vol C Tables 4.2.6.8 and 6.1.1.4'
H H 0.0000 0.0000 'International Tables Vol C Tables 4.2.6.8 and 6.1.1.4'
N N 0.0061 0.0033 'International Tables Vol C Tables 4.2.6.8 and 6.1.1.4'
O O 0.0106 0.0060 'International Tables Vol C Tables 4.2.6.8 and 6.1.1.4'
S S 0.1246 0.1234 'International Tables Vol C Tables 4.2.6.8 and 6.1.1.4'

loop_
_geom_angle_atom_site_label_1
_geom_angle_atom_site_label_2
_geom_angle_atom_site_label_3
_geom_angle
O5 S1 C31 108.8(3)
O5 S1 C32 107.5(2)
C31 S1 C32 95.3(4)
O3 C18 N3 124.5(4)
O3 C18 C17 122.6(3)
N3 C18 C17 112.9(3)
C13 N5 C17 118.5(3)
C12 N1 N2 120.8(4)
C3 C2 C7 118.3(3)
C3 C2 C1 121.4(3)
C7 C2 C1 120.3(3)
C1 N2 N1 115.9(3)
N5 C17 C16 121.9(4)
N5 C17 C18 117.3(3)
C16 C17 C18 120.7(4)
C8 C7 C6 117.6(3)
C8 C7 C2 123.2(3)
C6 C7 C2 119.1(3)
N5 C13 C14 122.5(4)
N5 C13 C12 117.5(3)
C14 C13 C12 119.9(3)
N2 C1 C2 120.7(3)
C5 C6 C11 121.5(4)
C5 C6 C7 119.0(4)
C11 C6 C7 119.6(4)
O1 C12 N1 123.1(4)
O1 C12 C13 123.0(3)
N1 C12 C13 113.9(3)
O2 C3 C2 122.8(4)
O2 C3 C4 115.8(4)
C2 C3 C4 121.4(4)
C9 C8 C7 121.2(4)
C15 C16 C17 118.7(4)
C4 C5 C6 121.7(4)
C15 C14 C13 118.9(4)
C11 C10 C9 119.4(4)
C14 C15 C16 119.5(4)
C8 C9 C10 120.8(4)
C10 C11 C6 121.3(4)
C5 C4 C3 120.4(4)
C18 N3 N4 120.0(3)
C19 N4 N3 116.1(3)
C21 C20 C25 119.1(3)
C21 C20 C19 120.8(3)
C25 C20 C19 120.0(3)
N4 C19 C20 121.4(4)
O4 C21 C20 122.9(4)
O4 C21 C22 116.3(4)
C20 C21 C22 120.8(4)
C23 C24 C28 121.8(4)
C23 C24 C25 118.9(4)
C28 C24 C25 119.3(4)
C26 C25 C24 116.6(3)
C26 C25 C20 124.5(3)
C24 C25 C20 118.9(3)
C30 C26 C25 122.1(4)
C22 C23 C24 122.2(4)
C23 C22 C21 120.0(4)
C29 C28 C24 122.1(4)
C28 C29 C30 118.7(4)
C26 C30 C29 121.2(4)

loop_
_geom_bond_atom_site_label_1
_geom_bond_atom_site_label_2
_geom_bond_distance
S1 O5 1.476(3)
S1 C31 1.554(10)
S1 C32 1.787(5)
C18 O3 1.223(4)
C18 N3 1.347(5)
C18 C17 1.502(5)
O1 C12 1.223(5)
O2 C3 1.344(5)
N5 C13 1.337(5)
N5 C17 1.336(5)
N1 C12 1.348(5)
N1 N2 1.371(4)
C2 C3 1.390(5)
C2 C7 1.443(5)
C2 C1 1.444(5)
N2 C1 1.278(5)
C17 C16 1.395(5)
C7 C8 1.399(5)
C7 C6 1.420(5)
C13 C14 1.383(5)
C13 C12 1.492(5)
C6 C5 1.403(6)
C6 C11 1.412(6)
C3 C4 1.395(6)
C8 C9 1.375(6)
C16 C15 1.375(6)
C5 C4 1.351(7)
C14 C15 1.367(6)
C10 C11 1.352(7)
C10 C9 1.397(7)
N3 N4 1.369(4)
N4 C19 1.290(5)
O4 C21 1.336(5)
C20 C21 1.397(5)
C20 C25 1.444(5)
C20 C19 1.448(5)
C21 C22 1.412(6)
C24 C23 1.410(6)
C24 C28 1.414(6)
C24 C25 1.425(5)
C25 C26 1.407(5)
C26 C30 1.365(6)
C23 C22 1.355(6)
C28 C29 1.352(6)
C29 C30 1.393(6)
